data_1534647
loop_
_publ_author_name
'Liu, W.'
'Chen, H.-H.'
'Yang, X.X.'
'Zhao, J.-T.'
'Huang, Y.-X.'
'Schnelle, W.'

_publ_section_title
;
 A mixed cation nickel diphosphate with a layered intergrowth structure:
 synthesis, structural and magnetic characterization of Na (N H4) (Ni2 (P2
 O7)2 (H2 O)2)
;
_journal_name_full 'Solid State Sciences'
_journal_page_first 1375
_journal_page_last 1380
_journal_volume 6
_journal_year 2004
_chemical_formula_sum 'H8 N Na Ni3 O16 P4'
_chemical_name_systematic 'Na (N H4) (Ni3 (P2 O7)2 (H2 O)2)'
_space_group_IT_number 15
_symmetry_space_group_name_Hall '-C 2yc'
_symmetry_space_group_name_H-M 'C 1 2/c 1'
_cell_angle_alpha 90
_cell_angle_beta 108.39
_cell_angle_gamma 90
_cell_formula_units_Z 4
_cell_length_a 18.989
_cell_length_b 7.9758
_cell_length_c 9.1112
_cell_volume 1309.443
_citation_journal_id_ASTM SSSCFJ
_cod_data_source_file Liu_SSSCFJ_2004_1632.cif
_cod_data_source_block H8N1Na1Ni3O16P4
_cod_original_formula_sum 'H8 N1 Na1 Ni3 O16 P4'
_cod_database_code 1534647

loop_
_symmetry_equiv_pos_as_xyz
x,y,z
-x,y,-z+1/2
-x,-y,-z
x,-y,z-1/2
x+1/2,y+1/2,z
-x+1/2,y+1/2,-z+1/2
-x+1/2,-y+1/2,-z
x+1/2,-y+1/2,z-1/2

loop_
_atom_site_label
_atom_site_type_symbol
_atom_site_fract_x
_atom_site_fract_y
_atom_site_fract_z
_atom_site_occupancy
_atom_site_U_iso_or_equiv
O4 O-2 0.11979 -0.1218 0.6392 1 0.0
O8 O-2 0.22998 0.1732 0.3719 1 0.0
H1 H+1 0.367 0.273 0.39 1 0.0
O1 O-2 0.38582 0.2417 0.4825 1 0.0
O7 O-2 0.33944 -0.1241 0.4793 1 0.0
P2 P+5 0.19954 -0.04794 0.74221 1 0.0
H3 H+1 0.036 0.04 0.275 1 0.0
Ni1 Ni+2 0.31507 0.11156 0.56749 1 0.0
N1 N-3 0 -0.0279 0.25 1 0.0
H4 H+1 -0.004 -0.108 0.163 1 0.0
Ni2 Ni+2 0.25 -0.25 0.5 1 0.0
O6 O-2 0.02549 -0.3038 0.4682 1 0.0
H2 H+1 0.428 0.217 0.489 1 0.0
O2 O-2 0.31709 -0.3798 0.7032 1 0.0
O3 O-2 0.24508 -0.0447 0.6321 1 0.0
Na1 Na+1 0.5 -0.0387 0.75 1 0.0
P1 P+5 0.10077 -0.31524 0.58676 1 0.0
O5 O-2 0.39921 0.091 0.7693 1 0.0
